data_2109012
loop_
_publ_author_name
'Langer, Dominik'
'Wicher, Barbara'
'Bendzinska-Berus, Wioletta'
'Bednarczyk-Cwynar, Barbara'
'Tykarska, Ewa'

_publ_section_title
;
 Insights into isostructural and non-isostructural crystals of esters of
 oleanolic acid and its 11-oxo derivatives
;
_journal_issue 4
_journal_name_full 'Acta Crystallographica Section B'
_journal_page_first
;
;
_journal_paper_doi 10.1107/S2052520622005972
_journal_volume 78
_journal_year 2022
_chemical_absolute_configuration syn
_chemical_formula_moiety 'C33 H54 O3'
_chemical_formula_sum 'C33 H54 O3'
_chemical_formula_weight 498.76
_chemical_name_common
;
isopropyl ester of oleanolic acid
;
_space_group_crystal_system triclinic
_space_group_IT_number 1
_space_group_name_Hall 'P 1'
_space_group_name_H-M_alt 'P 1'
_atom_sites_solution_hydrogens geom
_atom_sites_solution_primary direct
_atom_sites_solution_secondary difmap
_audit_creation_method SHELXL-2016/4
_cell_angle_alpha 94.146(2)
_cell_angle_beta 96.768(2)
_cell_angle_gamma 96.674(2)
_cell_formula_units_Z 2
_cell_length_a 7.1971(2)
_cell_length_b 13.5381(3)
_cell_length_c 15.4611(4)
_cell_measurement_reflns_used 17895
_cell_measurement_temperature 130(2)
_cell_measurement_theta_max 76.2570
_cell_measurement_theta_min 2.8350
_cell_volume 1480.16(7)
_computing_cell_refinement 'CrysAlisPro 1.171.38.43 (Rigaku OD, 2015)'
_computing_data_collection 'CrysAlisPro 1.171.38.43 (Rigaku OD, 2015)'
_computing_data_reduction 'CrysAlisPro 1.171.38.43 (Rigaku OD, 2015)'
_computing_molecular_graphics
;
Mercury (Macrae et al., 2008)
;
_computing_publication_material 'SHELXL-2016/4 (Sheldrick, 2016)'
_computing_structure_refinement 'SHELXL-2016/4 (Sheldrick, 2016)'
_computing_structure_solution 'SIR2004 (Burla et al., 2005)'
_diffrn_ambient_temperature 130(2)
_diffrn_detector_area_resol_mean 10.3991
_diffrn_measured_fraction_theta_full 1.000
_diffrn_measured_fraction_theta_max 0.994
_diffrn_measurement_device_type 'SuperNova, Dual, Cu at zero, Atlas'
_diffrn_measurement_method '\w scans'
_diffrn_radiation_type CuK\a
_diffrn_radiation_wavelength 1.54184
_diffrn_reflns_av_R_equivalents 0.0244
_diffrn_reflns_av_unetI/netI 0.0264
_diffrn_reflns_Laue_measured_fraction_full 1.000
_diffrn_reflns_Laue_measured_fraction_max 0.994
_diffrn_reflns_limit_h_max 8
_diffrn_reflns_limit_h_min -9
_diffrn_reflns_limit_k_max 17
_diffrn_reflns_limit_k_min -17
_diffrn_reflns_limit_l_max 19
_diffrn_reflns_limit_l_min -18
_diffrn_reflns_number 30399
_diffrn_reflns_point_group_measured_fraction_full 0.878
_diffrn_reflns_point_group_measured_fraction_max 0.859
_diffrn_reflns_theta_full 67.684
_diffrn_reflns_theta_max 76.424
_diffrn_reflns_theta_min 2.889
_diffrn_source 'SuperNova (Cu) X-ray Source'
_exptl_absorpt_coefficient_mu 0.529
_exptl_absorpt_correction_T_max 1.00000
_exptl_absorpt_correction_T_min 0.95466
_exptl_absorpt_correction_type multi-scan
_exptl_absorpt_process_details
;
CrysAlisPro 1.171.38.41 (Rigaku Oxford Diffraction, 2015)
Empirical absorption correction using spherical harmonics,
 implemented in SCALE3 ABSPACK scaling algorithm.
;
_exptl_crystal_colour colourless
_exptl_crystal_density_diffrn 1.119
_exptl_crystal_description plate
_exptl_crystal_F_000 552
_exptl_crystal_size_max 0.200
_exptl_crystal_size_mid 0.200
_exptl_crystal_size_min 0.050
_refine_diff_density_max 0.215
_refine_diff_density_min -0.189
_refine_diff_density_rms 0.040
_refine_ls_abs_structure_details
;
 Flack x determined using 4285 quotients [(I+)-(I-)]/[(I+)+(I-)]
 (Parsons, Flack and Wagner, Acta Cryst. B69 (2013) 249-259).
;
_refine_ls_abs_structure_Flack -0.08(6)
_refine_ls_extinction_method none
_refine_ls_goodness_of_fit_ref 1.029
_refine_ls_hydrogen_treatment constr
_refine_ls_matrix_type full
_refine_ls_number_parameters 667
_refine_ls_number_reflns 10656
_refine_ls_number_restraints 3
_refine_ls_restrained_S_all 1.029
_refine_ls_R_factor_all 0.0335
_refine_ls_R_factor_gt 0.0326
_refine_ls_shift/su_max 0.000
_refine_ls_shift/su_mean 0.000
_refine_ls_structure_factor_coef Fsqd
_refine_ls_weighting_details 'w=1/[\s^2^(Fo^2^)+(0.0520P)^2^+0.1877P] where P=(Fo^2^+2Fc^2^)/3'
_refine_ls_weighting_scheme calc
_refine_ls_wR_factor_gt 0.0843
_refine_ls_wR_factor_ref 0.0854
_reflns_Friedel_coverage 0.730
_reflns_Friedel_fraction_full 0.757
_reflns_Friedel_fraction_max 0.725
_reflns_number_gt 10425
_reflns_number_total 10656
_reflns_threshold_expression 'I > 2\s(I)'
_cod_data_source_file rm5063sup1.cif
_cod_data_source_block 3_isopropyl_OA
_cod_database_code 2109012
_publcif_datablock.id {893b4b0f-15b3-4c1d-a405-16f58721b386}

_shelx_shelxl_version_number 2016/4
_shelx_space_group_comment
;
The symmetry employed for this shelxl refinement is uniquely defined
by the following loop, which should always be used as a source of
symmetry information in preference to the above space-group names.
They are only intended as comments.
;
_shelx_estimated_absorpt_t_min 0.902
_shelx_estimated_absorpt_t_max 0.974
_oxdiff_exptl_absorpt_empirical_full_min 0.882
_oxdiff_exptl_absorpt_empirical_full_max 1.395
_oxdiff_exptl_absorpt_empirical_details
;
Empirical correction (ABSPACK) includes:
- Absorption correction using spherical harmonics
- Frame scaling
;

loop_
_space_group_symop_operation_xyz
'x, y, z'

loop_
_atom_site_label
_atom_site_type_symbol
_atom_site_fract_x
_atom_site_fract_y
_atom_site_fract_z
_atom_site_U_iso_or_equiv
_atom_site_adp_type
_atom_site_occupancy
_atom_site_site_symmetry_order
_atom_site_calc_flag
_atom_site_refinement_flags_posn
_atom_site_refinement_flags_adp
_atom_site_refinement_flags_occupancy
_atom_site_disorder_assembly
_atom_site_disorder_group
C1A C 0.4039(2) 0.20272(13) 0.44749(12) 0.0208(3) Uani 1 1 d . . . . .
H1A H 0.540622 0.225116 0.462192 0.025 Uiso 1 1 calc R U . . .
H1B H 0.349426 0.196714 0.503048 0.025 Uiso 1 1 calc R U . . .
C2A C 0.3767(3) 0.09979(13) 0.39617(13) 0.0226(4) Uani 1 1 d . . . . .
H2A H 0.442061 0.103766 0.343434 0.027 Uiso 1 1 calc R U . . .
H2B H 0.433939 0.051500 0.432842 0.027 Uiso 1 1 calc R U . . .
C3A C 0.1689(2) 0.06309(12) 0.36896(12) 0.0197(3) Uani 1 1 d . . . . .
H3A H 0.106651 0.058303 0.423266 0.024 Uiso 1 1 calc R U . . .
C4A C 0.0677(2) 0.13409(12) 0.31161(12) 0.0190(3) Uani 1 1 d . . . . .
C5A C 0.1030(2) 0.23953(12) 0.36286(11) 0.0168(3) Uani 1 1 d . . . . .
H5A H 0.041825 0.230508 0.417038 0.020 Uiso 1 1 calc R U . . .
C6A C 0.0016(2) 0.31925(12) 0.31784(12) 0.0196(3) Uani 1 1 d . . . . .
H6A H 0.072190 0.343732 0.270783 0.024 Uiso 1 1 calc R U . . .
H6B H -0.126306 0.289653 0.291055 0.024 Uiso 1 1 calc R U . . .
C7A C -0.0130(2) 0.40651(12) 0.38437(12) 0.0191(3) Uani 1 1 d . . . . .
H7A H -0.095289 0.382481 0.427476 0.023 Uiso 1 1 calc R U . . .
H7B H -0.074035 0.458224 0.353559 0.023 Uiso 1 1 calc R U . . .
C8A C 0.1790(2) 0.45463(12) 0.43376(11) 0.0164(3) Uani 1 1 d . . . . .
C9A C 0.2991(2) 0.37254(12) 0.46531(11) 0.0170(3) Uani 1 1 d . . . . .
H9A H 0.232502 0.342165 0.512046 0.020 Uiso 1 1 calc R U . . .
C10A C 0.3116(2) 0.28262(12) 0.39697(11) 0.0172(3) Uani 1 1 d . . . . .
C11A C 0.4930(2) 0.42081(12) 0.51248(12) 0.0210(3) Uani 1 1 d . . . . .
H11A H 0.540663 0.375057 0.554592 0.025 Uiso 1 1 calc R U . . .
H11B H 0.582543 0.428175 0.468730 0.025 Uiso 1 1 calc R U . . .
C12A C 0.4911(2) 0.52121(12) 0.56071(12) 0.0192(3) Uani 1 1 d . . . . .
H12A H 0.606970 0.552357 0.592186 0.023 Uiso 1 1 calc R U . . .
C13A C 0.3418(2) 0.57028(12) 0.56324(11) 0.0168(3) Uani 1 1 d . . . . .
C14A C 0.1478(2) 0.52157(12) 0.51817(11) 0.0167(3) Uani 1 1 d . . . . .
C15A C 0.0141(2) 0.59961(12) 0.49164(12) 0.0191(3) Uani 1 1 d . . . . .
H15A H 0.041030 0.622043 0.434361 0.023 Uiso 1 1 calc R U . . .
H15B H -0.117754 0.566716 0.484215 0.023 Uiso 1 1 calc R U . . .
C16A C 0.0313(2) 0.69120(12) 0.55738(12) 0.0198(3) Uani 1 1 d . . . . .
H16A H -0.010584 0.670446 0.612810 0.024 Uiso 1 1 calc R U . . .
H16B H -0.052583 0.738781 0.534229 0.024 Uiso 1 1 calc R U . . .
C17A C 0.2343(2) 0.74334(12) 0.57556(11) 0.0183(3) Uani 1 1 d . . . . .
C18A C 0.3619(2) 0.67046(11) 0.61776(11) 0.0171(3) Uani 1 1 d . . . . .
H18A H 0.495647 0.701512 0.619990 0.021 Uiso 1 1 calc R U . . .
C19A C 0.3250(3) 0.65675(12) 0.71253(12) 0.0203(3) Uani 1 1 d . . . . .
H19A H 0.415668 0.614019 0.738416 0.024 Uiso 1 1 calc R U . . .
H19B H 0.196750 0.620744 0.711303 0.024 Uiso 1 1 calc R U . . .
C20A C 0.3412(3) 0.75411(13) 0.77255(12) 0.0229(4) Uani 1 1 d . . . . .
C21A C 0.2131(3) 0.82476(13) 0.72883(13) 0.0246(4) Uani 1 1 d . . . . .
H21A H 0.079690 0.796316 0.727926 0.030 Uiso 1 1 calc R U . . .
H21B H 0.232662 0.889812 0.764356 0.030 Uiso 1 1 calc R U . . .
C22A C 0.2501(3) 0.84189(13) 0.63596(12) 0.0230(4) Uani 1 1 d . . . . .
H22A H 0.378156 0.878333 0.637648 0.028 Uiso 1 1 calc R U . . .
H22B H 0.158648 0.884519 0.610610 0.028 Uiso 1 1 calc R U . . .
C23A C -0.1451(3) 0.09779(13) 0.30238(13) 0.0243(4) Uani 1 1 d . . . . .
H23A H -0.212848 0.137078 0.261290 0.036 Uiso 1 1 calc R U . . .
H23B H -0.190092 0.106054 0.359555 0.036 Uiso 1 1 calc R U . . .
H23C H -0.167784 0.027142 0.280424 0.036 Uiso 1 1 calc R U . . .
C24A C 0.1273(3) 0.13134(13) 0.21945(12) 0.0242(4) Uani 1 1 d . . . . .
H24A H 0.082941 0.065613 0.188384 0.036 Uiso 1 1 calc R U . . .
H24B H 0.265099 0.143725 0.223738 0.036 Uiso 1 1 calc R U . . .
H24C H 0.071899 0.182917 0.187398 0.036 Uiso 1 1 calc R U . . .
C25A C 0.4314(2) 0.31014(13) 0.32382(13) 0.0227(4) Uani 1 1 d . . . . .
H25A H 0.538090 0.360112 0.347806 0.034 Uiso 1 1 calc R U . . .
H25B H 0.353613 0.337521 0.277294 0.034 Uiso 1 1 calc R U . . .
H25C H 0.478752 0.250273 0.299882 0.034 Uiso 1 1 calc R U . . .
C26A C 0.2816(2) 0.51890(13) 0.37108(12) 0.0205(3) Uani 1 1 d . . . . .
H26A H 0.274035 0.480846 0.314120 0.031 Uiso 1 1 calc R U . . .
H26B H 0.414229 0.536944 0.395459 0.031 Uiso 1 1 calc R U . . .
H26C H 0.221742 0.579716 0.363856 0.031 Uiso 1 1 calc R U . . .
C27A C 0.0537(2) 0.45963(13) 0.58590(12) 0.0204(3) Uani 1 1 d . . . . .
H27A H 0.146658 0.422480 0.616320 0.031 Uiso 1 1 calc R U . . .
H27B H -0.051791 0.412696 0.555590 0.031 Uiso 1 1 calc R U . . .
H27C H 0.006857 0.504700 0.628439 0.031 Uiso 1 1 calc R U . . .
C28A C 0.2969(2) 0.77947(12) 0.49101(12) 0.0188(3) Uani 1 1 d . . . . .
C29A C 0.2710(3) 0.72943(15) 0.85902(13) 0.0298(4) Uani 1 1 d . . . . .
H29A H 0.280810 0.790815 0.897856 0.045 Uiso 1 1 calc R U . . .
H29B H 0.348065 0.682527 0.886769 0.045 Uiso 1 1 calc R U . . .
H29C H 0.139021 0.699124 0.847836 0.045 Uiso 1 1 calc R U . . .
C30A C 0.5466(3) 0.80356(14) 0.79094(13) 0.0280(4) Uani 1 1 d . . . . .
H30A H 0.553893 0.864286 0.830375 0.042 Uiso 1 1 calc R U . . .
H30B H 0.591582 0.820807 0.735872 0.042 Uiso 1 1 calc R U . . .
H30C H 0.625387 0.757130 0.818301 0.042 Uiso 1 1 calc R U . . .
C31A C 0.5663(3) 0.82385(17) 0.41596(14) 0.0312(4) Uani 1 1 d . . . . .
H31A H 0.471145 0.855208 0.378144 0.037 Uiso 1 1 calc R U . . .
C32A C 0.7258(3) 0.90174(15) 0.45552(16) 0.0353(5) Uani 1 1 d . . . . .
H32A H 0.675179 0.955928 0.487041 0.053 Uiso 1 1 calc R U . . .
H32B H 0.793055 0.928465 0.409063 0.053 Uiso 1 1 calc R U . . .
H32C H 0.812903 0.871550 0.496237 0.053 Uiso 1 1 calc R U . . .
C33A C 0.6313(3) 0.73828(18) 0.36422(15) 0.0383(5) Uani 1 1 d . . . . .
H33A H 0.714398 0.703688 0.403152 0.058 Uiso 1 1 calc R U . . .
H33B H 0.700129 0.764128 0.317899 0.058 Uiso 1 1 calc R U . . .
H33C H 0.521521 0.691495 0.338037 0.058 Uiso 1 1 calc R U . . .
O28A O 0.1908(2) 0.80832(12) 0.43455(10) 0.0327(3) Uani 1 1 d . . . . .
O29A O 0.4806(2) 0.78232(13) 0.48910(10) 0.0349(4) Uani 1 1 d . . . . .
O3A O 0.14435(19) -0.03475(9) 0.32329(9) 0.0234(3) Uani 1 1 d . . . . .
H3AO H 0.156471 -0.077627 0.359513 0.028 Uiso 1 1 calc R U . . .
C1B C 1.2033(2) 0.61596(14) 1.09978(13) 0.0238(4) Uani 1 1 d . . . . .
H1C H 1.257808 0.562212 1.130420 0.029 Uiso 1 1 calc R U . . .
H1D H 1.257106 0.620341 1.043925 0.029 Uiso 1 1 calc R U . . .
C2B C 1.2602(3) 0.71514(14) 1.15605(13) 0.0253(4) Uani 1 1 d . . . . .
H2C H 1.214426 0.709743 1.213641 0.030 Uiso 1 1 calc R U . . .
H2D H 1.399485 0.729703 1.165941 0.030 Uiso 1 1 calc R U . . .
C3B C 1.1782(3) 0.80005(13) 1.11178(12) 0.0233(4) Uani 1 1 d . . . . .
H3B H 1.223370 0.799854 1.053042 0.028 Uiso 1 1 calc R U . . .
C4B C 0.9606(3) 0.78348(13) 1.09430(12) 0.0222(4) Uani 1 1 d . . . . .
C5B C 0.9001(2) 0.67935(12) 1.04317(12) 0.0193(3) Uani 1 1 d . . . . .
H5B H 0.948306 0.685767 0.985490 0.023 Uiso 1 1 calc R U . . .
C6B C 0.6861(2) 0.65219(13) 1.02025(13) 0.0235(4) Uani 1 1 d . . . . .
H6C H 0.631181 0.629016 1.072114 0.028 Uiso 1 1 calc R U . . .
H6D H 0.628555 0.712028 1.003248 0.028 Uiso 1 1 calc R U . . .
C7B C 0.6421(2) 0.56983(13) 0.94483(13) 0.0236(4) Uani 1 1 d . . . . .
H7C H 0.681855 0.597234 0.891300 0.028 Uiso 1 1 calc R U . . .
H7D H 0.503853 0.550445 0.934106 0.028 Uiso 1 1 calc R U . . .
C8B C 0.7381(2) 0.47550(12) 0.96052(12) 0.0188(3) Uani 1 1 d . . . . .
C9B C 0.9472(2) 0.50385(13) 1.00269(12) 0.0193(3) Uani 1 1 d . . . . .
H9B H 1.014114 0.531888 0.955052 0.023 Uiso 1 1 calc R U . . .
C10B C 0.9869(2) 0.58818(13) 1.07993(12) 0.0194(3) Uani 1 1 d . . . . .
C11B C 1.0371(3) 0.40889(14) 1.02214(14) 0.0266(4) Uani 1 1 d . . . . .
H11C H 1.175759 0.424045 1.025268 0.032 Uiso 1 1 calc R U . . .
H11D H 1.008435 0.389480 1.080121 0.032 Uiso 1 1 calc R U . . .
C12B C 0.9700(2) 0.32180(13) 0.95504(13) 0.0221(4) Uani 1 1 d . . . . .
H12B H 1.028516 0.262910 0.961521 0.027 Uiso 1 1 calc R U . . .
C13B C 0.8365(2) 0.31998(12) 0.88766(12) 0.0181(3) Uani 1 1 d . . . . .
C14B C 0.7402(2) 0.41311(12) 0.86980(12) 0.0187(3) Uani 1 1 d . . . . .
C15B C 0.5354(2) 0.38742(12) 0.82209(12) 0.0222(4) Uani 1 1 d . . . . .
H15C H 0.448703 0.375302 0.866459 0.027 Uiso 1 1 calc R U . . .
H15D H 0.500340 0.446088 0.792214 0.027 Uiso 1 1 calc R U . . .
C16B C 0.5055(2) 0.29641(13) 0.75465(12) 0.0203(3) Uani 1 1 d . . . . .
H16C H 0.575841 0.311758 0.704947 0.024 Uiso 1 1 calc R U . . .
H16D H 0.369928 0.281561 0.731892 0.024 Uiso 1 1 calc R U . . .
C17B C 0.5732(2) 0.20431(12) 0.79527(12) 0.0180(3) Uani 1 1 d . . . . .
C18B C 0.7873(2) 0.22543(12) 0.82540(11) 0.0181(3) Uani 1 1 d . . . . .
H18B H 0.822766 0.168576 0.859022 0.022 Uiso 1 1 calc R U . . .
C19B C 0.9002(2) 0.22697(13) 0.74681(12) 0.0204(3) Uani 1 1 d . . . . .
H19C H 1.036498 0.237493 0.768885 0.024 Uiso 1 1 calc R U . . .
H19D H 0.871775 0.284420 0.713624 0.024 Uiso 1 1 calc R U . . .
C20B C 0.8588(3) 0.13119(13) 0.68412(12) 0.0226(4) Uani 1 1 d . . . . .
C21B C 0.6451(3) 0.11236(14) 0.65426(12) 0.0241(4) Uani 1 1 d . . . . .
H21C H 0.609142 0.165701 0.617466 0.029 Uiso 1 1 calc R U . . .
H21D H 0.615535 0.048029 0.617739 0.029 Uiso 1 1 calc R U . . .
C22B C 0.5278(2) 0.10954(12) 0.73004(12) 0.0206(3) Uani 1 1 d . . . . .
H22C H 0.550331 0.050316 0.761894 0.025 Uiso 1 1 calc R U . . .
H22D H 0.392498 0.101965 0.706382 0.025 Uiso 1 1 calc R U . . .
C23B C 0.8981(3) 0.86401(14) 1.03582(15) 0.0322(4) Uani 1 1 d . . . . .
H23D H 0.760415 0.860769 1.029537 0.048 Uiso 1 1 calc R U . . .
H23E H 0.939125 0.852477 0.978101 0.048 Uiso 1 1 calc R U . . .
H23F H 0.955105 0.930072 1.062585 0.048 Uiso 1 1 calc R U . . .
C24B C 0.8726(3) 0.79643(15) 1.17921(14) 0.0294(4) Uani 1 1 d . . . . .
H24D H 0.900199 0.866236 1.203438 0.044 Uiso 1 1 calc R U . . .
H24E H 0.925598 0.753354 1.221466 0.044 Uiso 1 1 calc R U . . .
H24F H 0.735744 0.778005 1.167088 0.044 Uiso 1 1 calc R U . . .
C25B C 0.9148(3) 0.55650(14) 1.16518(13) 0.0254(4) Uani 1 1 d . . . . .
H25D H 0.983620 0.599914 1.214978 0.038 Uiso 1 1 calc R U . . .
H25E H 0.935320 0.487123 1.172536 0.038 Uiso 1 1 calc R U . . .
H25F H 0.779825 0.562334 1.162165 0.038 Uiso 1 1 calc R U . . .
C26B C 0.6248(3) 0.41274(14) 1.02097(13) 0.0246(4) Uani 1 1 d . . . . .
H26D H 0.605204 0.455467 1.072181 0.037 Uiso 1 1 calc R U . . .
H26E H 0.695085 0.358682 1.040026 0.037 Uiso 1 1 calc R U . . .
H26F H 0.502312 0.384303 0.988999 0.037 Uiso 1 1 calc R U . . .
C27B C 0.8548(3) 0.47123(13) 0.80646(13) 0.0247(4) Uani 1 1 d . . . . .
H27D H 0.989938 0.473161 0.825784 0.037 Uiso 1 1 calc R U . . .
H27E H 0.822166 0.539516 0.806326 0.037 Uiso 1 1 calc R U . . .
H27F H 0.824667 0.437707 0.747284 0.037 Uiso 1 1 calc R U . . .
C28B C 0.4599(2) 0.18025(12) 0.87006(12) 0.0200(3) Uani 1 1 d . . . . .
C29B C 0.9629(3) 0.14722(17) 0.60459(15) 0.0333(4) Uani 1 1 d . . . . .
H29D H 0.939170 0.086430 0.564427 0.050 Uiso 1 1 calc R U . . .
H29E H 1.098609 0.162605 0.623725 0.050 Uiso 1 1 calc R U . . .
H29F H 0.917672 0.202888 0.574642 0.050 Uiso 1 1 calc R U . . .
C30B C 0.9267(3) 0.04148(14) 0.72813(14) 0.0276(4) Uani 1 1 d . . . . .
H30D H 0.905292 -0.017356 0.685716 0.041 Uiso 1 1 calc R U . . .
H30E H 0.856394 0.028262 0.777512 0.041 Uiso 1 1 calc R U . . .
H30F H 1.061579 0.056259 0.749261 0.041 Uiso 1 1 calc R U . . .
C31B C 0.4560(3) 0.10821(14) 1.00584(13) 0.0262(4) Uani 1 1 d . . . . .
H31B H 0.362942 0.155080 1.018329 0.031 Uiso 1 1 calc R U . . .
C32B C 0.3548(4) 0.00532(18) 0.97872(17) 0.0470(6) Uani 1 1 d . . . . .
H32D H 0.256950 0.008242 0.929518 0.070 Uiso 1 1 calc R U . . .
H32E H 0.296344 -0.020705 1.027964 0.070 Uiso 1 1 calc R U . . .
H32F H 0.444922 -0.038746 0.960973 0.070 Uiso 1 1 calc R U . . .
C33B C 0.6025(4) 0.1104(2) 1.08457(16) 0.0414(5) Uani 1 1 d . . . . .
H33D H 0.696845 0.066880 1.070952 0.062 Uiso 1 1 calc R U . . .
H33E H 0.541560 0.086808 1.134005 0.062 Uiso 1 1 calc R U . . .
H33F H 0.664313 0.178840 1.099846 0.062 Uiso 1 1 calc R U . . .
O28B O 0.29527(19) 0.18988(12) 0.86898(10) 0.0325(3) Uani 1 1 d . . . . .
O29B O 0.55847(17) 0.14178(10) 0.93516(9) 0.0238(3) Uani 1 1 d . . . . .
O3B O 1.2519(2) 0.89485(10) 1.15668(9) 0.0284(3) Uani 1 1 d . . . . .
H3BO H 1.212321 0.899718 1.205606 0.034 Uiso 1 1 calc R U . . .

loop_
_atom_site_aniso_label
_atom_site_aniso_U_11
_atom_site_aniso_U_22
_atom_site_aniso_U_33
_atom_site_aniso_U_23
_atom_site_aniso_U_13
_atom_site_aniso_U_12
C1A 0.0197(8) 0.0195(7) 0.0224(8) -0.0014(7) -0.0016(6) 0.0053(6)
C2A 0.0229(8) 0.0189(8) 0.0264(9) -0.0003(7) 0.0005(7) 0.0080(6)
C3A 0.0249(8) 0.0152(7) 0.0187(8) -0.0001(6) 0.0021(7) 0.0033(6)
C4A 0.0213(8) 0.0165(7) 0.0189(8) 0.0005(6) 0.0010(6) 0.0023(6)
C5A 0.0165(7) 0.0173(7) 0.0167(8) 0.0007(6) 0.0024(6) 0.0027(6)
C6A 0.0195(8) 0.0188(7) 0.0199(8) -0.0003(6) -0.0003(6) 0.0037(6)
C7A 0.0182(8) 0.0183(7) 0.0209(8) 0.0007(6) 0.0001(6) 0.0054(6)
C8A 0.0158(7) 0.0157(7) 0.0183(8) 0.0026(6) 0.0025(6) 0.0031(6)
C9A 0.0162(7) 0.0167(7) 0.0177(8) -0.0005(6) 0.0010(6) 0.0033(6)
C10A 0.0161(7) 0.0162(7) 0.0194(8) 0.0004(6) 0.0024(6) 0.0034(6)
C11A 0.0179(8) 0.0192(8) 0.0253(9) -0.0034(7) 0.0006(7) 0.0050(6)
C12A 0.0174(7) 0.0197(8) 0.0191(8) -0.0011(6) 0.0000(6) 0.0012(6)
C13A 0.0191(8) 0.0150(7) 0.0165(8) 0.0023(6) 0.0028(6) 0.0021(6)
C14A 0.0167(7) 0.0155(7) 0.0184(8) 0.0015(6) 0.0035(6) 0.0033(6)
C15A 0.0166(7) 0.0169(7) 0.0240(9) 0.0019(6) 0.0023(6) 0.0039(6)
C16A 0.0212(8) 0.0185(7) 0.0217(9) 0.0024(6) 0.0059(7) 0.0066(6)
C17A 0.0218(8) 0.0161(7) 0.0182(8) 0.0031(6) 0.0045(6) 0.0042(6)
C18A 0.0198(7) 0.0146(7) 0.0170(8) 0.0011(6) 0.0020(6) 0.0033(6)
C19A 0.0276(8) 0.0170(7) 0.0173(8) 0.0026(6) 0.0039(7) 0.0045(6)
C20A 0.0323(9) 0.0194(7) 0.0175(8) -0.0001(6) 0.0050(7) 0.0052(7)
C21A 0.0334(10) 0.0196(8) 0.0227(9) -0.0005(7) 0.0066(7) 0.0087(7)
C22A 0.0297(9) 0.0177(7) 0.0224(9) 0.0021(7) 0.0047(7) 0.0054(6)
C23A 0.0236(9) 0.0188(8) 0.0285(10) 0.0001(7) -0.0013(7) 0.0007(6)
C24A 0.0319(9) 0.0211(8) 0.0193(9) -0.0001(7) 0.0027(7) 0.0041(7)
C25A 0.0214(8) 0.0222(8) 0.0247(9) -0.0013(7) 0.0064(7) 0.0017(6)
C26A 0.0243(8) 0.0190(7) 0.0190(8) 0.0022(6) 0.0048(7) 0.0033(6)
C27A 0.0212(8) 0.0189(7) 0.0221(9) 0.0019(6) 0.0065(7) 0.0025(6)
C28A 0.0219(8) 0.0147(7) 0.0201(8) 0.0013(6) 0.0034(6) 0.0028(6)
C29A 0.0441(11) 0.0269(9) 0.0197(9) 0.0008(7) 0.0077(8) 0.0067(8)
C30A 0.0347(10) 0.0230(8) 0.0255(10) 0.0003(7) 0.0012(8) 0.0044(7)
C31A 0.0247(9) 0.0460(11) 0.0280(10) 0.0198(9) 0.0098(8) 0.0090(8)
C32A 0.0404(11) 0.0264(9) 0.0432(13) 0.0110(9) 0.0108(9) 0.0103(8)
C33A 0.0409(12) 0.0451(12) 0.0271(11) 0.0023(9) 0.0100(9) -0.0080(9)
O28A 0.0258(7) 0.0423(8) 0.0326(8) 0.0212(6) 0.0026(6) 0.0048(6)
O29A 0.0241(7) 0.0586(9) 0.0278(8) 0.0236(7) 0.0090(6) 0.0114(6)
O3A 0.0358(7) 0.0150(5) 0.0190(6) 0.0011(4) 0.0008(5) 0.0046(5)
C1B 0.0187(8) 0.0263(8) 0.0250(9) -0.0025(7) 0.0011(7) 0.0019(6)
C2B 0.0207(8) 0.0298(9) 0.0227(9) -0.0045(7) 0.0010(7) -0.0018(7)
C3B 0.0238(9) 0.0236(8) 0.0204(9) -0.0044(7) 0.0064(7) -0.0048(7)
C4B 0.0229(9) 0.0213(8) 0.0214(9) -0.0034(7) 0.0053(7) -0.0003(6)
C5B 0.0201(8) 0.0196(8) 0.0182(8) -0.0004(6) 0.0045(6) 0.0014(6)
C6B 0.0202(8) 0.0209(8) 0.0287(10) -0.0029(7) 0.0013(7) 0.0045(6)
C7B 0.0195(8) 0.0214(8) 0.0282(10) -0.0022(7) -0.0034(7) 0.0046(6)
C8B 0.0166(8) 0.0174(7) 0.0224(8) 0.0006(6) 0.0024(6) 0.0022(6)
C9B 0.0152(8) 0.0216(8) 0.0207(8) 0.0000(6) 0.0010(6) 0.0033(6)
C10B 0.0179(8) 0.0206(8) 0.0190(8) -0.0005(6) 0.0023(6) 0.0006(6)
C11B 0.0238(9) 0.0249(9) 0.0289(10) -0.0032(7) -0.0070(7) 0.0074(7)
C12B 0.0195(8) 0.0200(8) 0.0268(9) 0.0001(7) 0.0012(7) 0.0051(6)
C13B 0.0159(7) 0.0182(7) 0.0208(8) 0.0019(6) 0.0048(6) 0.0020(6)
C14B 0.0179(8) 0.0170(7) 0.0206(8) 0.0020(6) 0.0004(6) 0.0020(6)
C15B 0.0211(8) 0.0191(8) 0.0256(9) 0.0019(7) -0.0031(7) 0.0049(6)
C16B 0.0192(8) 0.0198(7) 0.0208(8) 0.0021(6) -0.0019(6) 0.0023(6)
C17B 0.0164(8) 0.0176(7) 0.0195(8) 0.0006(6) 0.0015(6) 0.0022(6)
C18B 0.0160(8) 0.0175(7) 0.0206(8) 0.0015(6) 0.0013(6) 0.0023(6)
C19B 0.0176(8) 0.0209(8) 0.0225(9) 0.0016(6) 0.0036(6) 0.0008(6)
C20B 0.0210(8) 0.0240(8) 0.0226(9) -0.0019(7) 0.0052(7) 0.0018(6)
C21B 0.0229(9) 0.0266(8) 0.0212(9) -0.0030(7) 0.0014(7) 0.0011(7)
C22B 0.0164(8) 0.0195(8) 0.0243(9) -0.0012(7) 0.0002(6) 0.0004(6)
C23B 0.0386(11) 0.0201(8) 0.0353(11) -0.0022(8) -0.0018(9) 0.0021(7)
C24B 0.0257(9) 0.0302(9) 0.0307(11) -0.0104(8) 0.0099(8) -0.0022(7)
C25B 0.0281(9) 0.0263(8) 0.0211(9) 0.0025(7) 0.0034(7) -0.0005(7)
C26B 0.0219(8) 0.0247(8) 0.0260(9) -0.0012(7) 0.0045(7) -0.0012(7)
C27B 0.0305(9) 0.0203(8) 0.0225(9) 0.0022(7) 0.0037(7) -0.0005(7)
C28B 0.0196(8) 0.0178(7) 0.0219(9) 0.0006(6) 0.0019(7) 0.0013(6)
C29B 0.0301(10) 0.0397(11) 0.0296(11) -0.0058(8) 0.0118(8) -0.0015(8)
C30B 0.0245(9) 0.0226(8) 0.0356(11) -0.0036(8) 0.0044(8) 0.0061(7)
C31B 0.0285(9) 0.0291(9) 0.0219(9) 0.0039(7) 0.0079(7) 0.0021(7)
C32B 0.0642(16) 0.0386(12) 0.0341(12) 0.0085(10) 0.0098(11) -0.0173(11)
C33B 0.0427(12) 0.0536(14) 0.0281(11) 0.0123(10) 0.0013(9) 0.0043(10)
O28B 0.0189(6) 0.0511(9) 0.0311(8) 0.0125(7) 0.0066(5) 0.0099(6)
O29B 0.0203(6) 0.0284(6) 0.0241(7) 0.0085(5) 0.0048(5) 0.0036(5)
O3B 0.0314(7) 0.0261(6) 0.0245(7) -0.0068(5) 0.0087(5) -0.0085(5)

loop_
_atom_type_symbol
_atom_type_description
_atom_type_scat_dispersion_real
_atom_type_scat_dispersion_imag
_atom_type_scat_source
C C 0.0181 0.0091 'International Tables Vol C Tables 4.2.6.8 and 6.1.1.4'
H H 0.0000 0.0000 'International Tables Vol C Tables 4.2.6.8 and 6.1.1.4'
O O 0.0492 0.0322 'International Tables Vol C Tables 4.2.6.8 and 6.1.1.4'

loop_
_geom_angle_atom_site_label_1
_geom_angle_atom_site_label_2
_geom_angle_atom_site_label_3
_geom_angle
_geom_angle_site_symmetry_1
_geom_angle_site_symmetry_3
_geom_angle_publ_flag
C2A C1A C10A 113.30(14) . . ?
C2A C1A H1A 108.9 . . ?
C10A C1A H1A 108.9 . . ?
C2A C1A H1B 108.9 . . ?
C10A C1A H1B 108.9 . . ?
H1A C1A H1B 107.7 . . ?
C3A C2A C1A 111.29(14) . . ?
C3A C2A H2A 109.4 . . ?
C1A C2A H2A 109.4 . . ?
C3A C2A H2B 109.4 . . ?
C1A C2A H2B 109.4 . . ?
H2A C2A H2B 108.0 . . ?
O3A C3A C2A 110.95(14) . . ?
O3A C3A C4A 109.12(13) . . ?
C2A C3A C4A 113.00(14) . . ?
O3A C3A H3A 107.9 . . ?
C2A C3A H3A 107.9 . . ?
C4A C3A H3A 107.9 . . ?
C24A C4A C23A 107.70(15) . . ?
C24A C4A C3A 111.93(14) . . ?
C23A C4A C3A 107.30(14) . . ?
C24A C4A C5A 114.45(14) . . ?
C23A C4A C5A 108.07(14) . . ?
C3A C4A C5A 107.12(13) . . ?
C6A C5A C4A 114.48(13) . . ?
C6A C5A C10A 109.90(13) . . ?
C4A C5A C10A 117.44(13) . . ?
C6A C5A H5A 104.5 . . ?
C4A C5A H5A 104.5 . . ?
C10A C5A H5A 104.5 . . ?
C7A C6A C5A 110.14(14) . . ?
C7A C6A H6A 109.6 . . ?
C5A C6A H6A 109.6 . . ?
C7A C6A H6B 109.6 . . ?
C5A C6A H6B 109.6 . . ?
H6A C6A H6B 108.1 . . ?
C6A C7A C8A 113.84(14) . . ?
C6A C7A H7A 108.8 . . ?
C8A C7A H7A 108.8 . . ?
C6A C7A H7B 108.8 . . ?
C8A C7A H7B 108.8 . . ?
H7A C7A H7B 107.7 . . ?
C26A C8A C7A 108.10(14) . . ?
C26A C8A C9A 110.59(13) . . ?
C7A C8A C9A 110.38(13) . . ?
C26A C8A C14A 110.42(13) . . ?
C7A C8A C14A 110.13(13) . . ?
C9A C8A C14A 107.23(13) . . ?
C11A C9A C8A 110.24(13) . . ?
C11A C9A C10A 113.57(14) . . ?
C8A C9A C10A 116.98(13) . . ?
C11A C9A H9A 104.9 . . ?
C8A C9A H9A 104.9 . . ?
C10A C9A H9A 104.9 . . ?
C25A C10A C1A 107.93(14) . . ?
C25A C10A C5A 113.81(14) . . ?
C1A C10A C5A 108.13(13) . . ?
C25A C10A C9A 113.99(14) . . ?
C1A C10A C9A 107.18(13) . . ?
C5A C10A C9A 105.48(13) . . ?
C12A C11A C9A 114.54(14) . . ?
C12A C11A H11A 108.6 . . ?
C9A C11A H11A 108.6 . . ?
C12A C11A H11B 108.6 . . ?
C9A C11A H11B 108.6 . . ?
H11A C11A H11B 107.6 . . ?
C13A C12A C11A 125.85(15) . . ?
C13A C12A H12A 117.1 . . ?
C11A C12A H12A 117.1 . . ?
C12A C13A C18A 119.42(15) . . ?
C12A C13A C14A 119.76(15) . . ?
C18A C13A C14A 120.60(14) . . ?
C13A C14A C15A 112.60(13) . . ?
C13A C14A C27A 107.17(13) . . ?
C15A C14A C27A 106.65(13) . . ?
C13A C14A C8A 108.14(13) . . ?
C15A C14A C8A 109.69(13) . . ?
C27A C14A C8A 112.64(13) . . ?
C16A C15A C14A 114.29(14) . . ?
C16A C15A H15A 108.7 . . ?
C14A C15A H15A 108.7 . . ?
C16A C15A H15B 108.7 . . ?
C14A C15A H15B 108.7 . . ?
H15A C15A H15B 107.6 . . ?
C15A C16A C17A 111.66(14) . . ?
C15A C16A H16A 109.3 . . ?
C17A C16A H16A 109.3 . . ?
C15A C16A H16B 109.3 . . ?
C17A C16A H16B 109.3 . . ?
H16A C16A H16B 107.9 . . ?
C28A C17A C16A 109.57(14) . . ?
C28A C17A C18A 113.18(14) . . ?
C16A C17A C18A 108.79(13) . . ?
C28A C17A C22A 102.94(13) . . ?
C16A C17A C22A 112.02(14) . . ?
C18A C17A C22A 110.31(14) . . ?
C13A C18A C19A 111.42(13) . . ?
C13A C18A C17A 112.06(13) . . ?
C19A C18A C17A 111.10(14) . . ?
C13A C18A H18A 107.3 . . ?
C19A C18A H18A 107.3 . . ?
C17A C18A H18A 107.3 . . ?
C18A C19A C20A 115.17(13) . . ?
C18A C19A H19A 108.5 . . ?
C20A C19A H19A 108.5 . . ?
C18A C19A H19B 108.5 . . ?
C20A C19A H19B 108.5 . . ?
H19A C19A H19B 107.5 . . ?
C29A C20A C30A 109.08(16) . . ?
C29A C20A C21A 108.33(16) . . ?
C30A C20A C21A 110.95(15) . . ?
C29A C20A C19A 108.70(15) . . ?
C30A C20A C19A 110.92(15) . . ?
C21A C20A C19A 108.80(14) . . ?
C22A C21A C20A 113.07(16) . . ?
C22A C21A H21A 109.0 . . ?
C20A C21A H21A 109.0 . . ?
C22A C21A H21B 109.0 . . ?
C20A C21A H21B 109.0 . . ?
H21A C21A H21B 107.8 . . ?
C21A C22A C17A 113.21(14) . . ?
C21A C22A H22A 108.9 . . ?
C17A C22A H22A 108.9 . . ?
C21A C22A H22B 108.9 . . ?
C17A C22A H22B 108.9 . . ?
H22A C22A H22B 107.7 . . ?
C4A C23A H23A 109.5 . . ?
C4A C23A H23B 109.5 . . ?
H23A C23A H23B 109.5 . . ?
C4A C23A H23C 109.5 . . ?
H23A C23A H23C 109.5 . . ?
H23B C23A H23C 109.5 . . ?
C4A C24A H24A 109.5 . . ?
C4A C24A H24B 109.5 . . ?
H24A C24A H24B 109.5 . . ?
C4A C24A H24C 109.5 . . ?
H24A C24A H24C 109.5 . . ?
H24B C24A H24C 109.5 . . ?
C10A C25A H25A 109.5 . . ?
C10A C25A H25B 109.5 . . ?
H25A C25A H25B 109.5 . . ?
C10A C25A H25C 109.5 . . ?
H25A C25A H25C 109.5 . . ?
H25B C25A H25C 109.5 . . ?
C8A C26A H26A 109.5 . . ?
C8A C26A H26B 109.5 . . ?
H26A C26A H26B 109.5 . . ?
C8A C26A H26C 109.5 . . ?
H26A C26A H26C 109.5 . . ?
H26B C26A H26C 109.5 . . ?
C14A C27A H27A 109.5 . . ?
C14A C27A H27B 109.5 . . ?
H27A C27A H27B 109.5 . . ?
C14A C27A H27C 109.5 . . ?
H27A C27A H27C 109.5 . . ?
H27B C27A H27C 109.5 . . ?
O28A C28A O29A 123.83(17) . . ?
O28A C28A C17A 123.09(16) . . ?
O29A C28A C17A 112.92(14) . . ?
C20A C29A H29A 109.5 . . ?
C20A C29A H29B 109.5 . . ?
H29A C29A H29B 109.5 . . ?
C20A C29A H29C 109.5 . . ?
H29A C29A H29C 109.5 . . ?
H29B C29A H29C 109.5 . . ?
C20A C30A H30A 109.5 . . ?
C20A C30A H30B 109.5 . . ?
H30A C30A H30B 109.5 . . ?
C20A C30A H30C 109.5 . . ?
H30A C30A H30C 109.5 . . ?
H30B C30A H30C 109.5 . . ?
O29A C31A C32A 106.54(18) . . ?
O29A C31A C33A 107.13(17) . . ?
C32A C31A C33A 113.06(18) . . ?
O29A C31A H31A 110.0 . . ?
C32A C31A H31A 110.0 . . ?
C33A C31A H31A 110.0 . . ?
C31A C32A H32A 109.5 . . ?
C31A C32A H32B 109.5 . . ?
H32A C32A H32B 109.5 . . ?
C31A C32A H32C 109.5 . . ?
H32A C32A H32C 109.5 . . ?
H32B C32A H32C 109.5 . . ?
C31A C33A H33A 109.5 . . ?
C31A C33A H33B 109.5 . . ?
H33A C33A H33B 109.5 . . ?
C31A C33A H33C 109.5 . . ?
H33A C33A H33C 109.5 . . ?
H33B C33A H33C 109.5 . . ?
C28A O29A C31A 119.82(14) . . ?
C3A O3A H3AO 109.5 . . ?
C2B C1B C10B 112.86(15) . . ?
C2B C1B H1C 109.0 . . ?
C10B C1B H1C 109.0 . . ?
C2B C1B H1D 109.0 . . ?
C10B C1B H1D 109.0 . . ?
H1C C1B H1D 107.8 . . ?
C3B C2B C1B 110.89(15) . . ?
C3B C2B H2C 109.5 . . ?
C1B C2B H2C 109.5 . . ?
C3B C2B H2D 109.5 . . ?
C1B C2B H2D 109.5 . . ?
H2C C2B H2D 108.0 . . ?
O3B C3B C2B 111.64(15) . . ?
O3B C3B C4B 113.46(15) . . ?
C2B C3B C4B 112.84(15) . . ?
O3B C3B H3B 106.1 . . ?
C2B C3B H3B 106.1 . . ?
C4B C3B H3B 106.1 . . ?
C24B C4B C23B 107.58(17) . . ?
C24B C4B C3B 111.32(15) . . ?
C23B C4B C3B 107.52(15) . . ?
C24B C4B C5B 113.59(15) . . ?
C23B C4B C5B 108.60(15) . . ?
C3B C4B C5B 108.03(14) . . ?
C6B C5B C4B 114.23(14) . . ?
C6B C5B C10B 109.30(14) . . ?
C4B C5B C10B 117.86(14) . . ?
C6B C5B H5B 104.7 . . ?
C4B C5B H5B 104.7 . . ?
C10B C5B H5B 104.7 . . ?
C7B C6B C5B 110.26(15) . . ?
C7B C6B H6C 109.6 . . ?
C5B C6B H6C 109.6 . . ?
C7B C6B H6D 109.6 . . ?
C5B C6B H6D 109.6 . . ?
H6C C6B H6D 108.1 . . ?
C6B C7B C8B 114.53(14) . . ?
C6B C7B H7C 108.6 . . ?
C8B C7B H7C 108.6 . . ?
C6B C7B H7D 108.6 . . ?
C8B C7B H7D 108.6 . . ?
H7C C7B H7D 107.6 . . ?
C7B C8B C26B 108.18(15) . . ?
C7B C8B C9B 110.89(13) . . ?
C26B C8B C9B 110.55(14) . . ?
C7B C8B C14B 109.53(14) . . ?
C26B C8B C14B 110.25(14) . . ?
C9B C8B C14B 107.45(13) . . ?
C11B C9B C8B 110.02(14) . . ?
C11B C9B C10B 114.04(14) . . ?
C8B C9B C10B 117.07(14) . . ?
C11B C9B H9B 104.8 . . ?
C8B C9B H9B 104.8 . . ?
C10B C9B H9B 104.8 . . ?
C25B C10B C1B 107.39(15) . . ?
C25B C10B C5B 114.14(15) . . ?
C1B C10B C5B 108.45(14) . . ?
C25B C10B C9B 113.79(14) . . ?
C1B C10B C9B 107.61(14) . . ?
C5B C10B C9B 105.20(13) . . ?
C12B C11B C9B 113.74(14) . . ?
C12B C11B H11C 108.8 . . ?
C9B C11B H11C 108.8 . . ?
C12B C11B H11D 108.8 . . ?
C9B C11B H11D 108.8 . . ?
H11C C11B H11D 107.7 . . ?
C13B C12B C11B 125.87(16) . . ?
C13B C12B H12B 117.1 . . ?
C11B C12B H12B 117.1 . . ?
C12B C13B C18B 118.92(15) . . ?
C12B C13B C14B 120.67(16) . . ?
C18B C13B C14B 120.33(14) . . ?
C13B C14B C27B 106.70(14) . . ?
C13B C14B C15B 112.82(13) . . ?
C27B C14B C15B 106.35(14) . . ?
C13B C14B C8B 108.22(13) . . ?
C27B C14B C8B 112.91(14) . . ?
C15B C14B C8B 109.87(14) . . ?
C16B C15B C14B 114.84(14) . . ?
C16B C15B H15C 108.6 . . ?
C14B C15B H15C 108.6 . . ?
C16B C15B H15D 108.6 . . ?
C14B C15B H15D 108.6 . . ?
H15C C15B H15D 107.5 . . ?
C15B C16B C17B 111.19(14) . . ?
C15B C16B H16C 109.4 . . ?
C17B C16B H16C 109.4 . . ?
C15B C16B H16D 109.4 . . ?
C17B C16B H16D 109.4 . . ?
H16C C16B H16D 108.0 . . ?
C28B C17B C16B 108.62(14) . . ?
C28B C17B C18B 112.59(14) . . ?
C16B C17B C18B 109.21(13) . . ?
C28B C17B C22B 104.32(13) . . ?
C16B C17B C22B 111.68(14) . . ?
C18B C17B C22B 110.38(13) . . ?
C13B C18B C19B 112.74(14) . . ?
C13B C18B C17B 111.46(14) . . ?
C19B C18B C17B 111.27(14) . . ?
C13B C18B H18B 107.0 . . ?
C19B C18B H18B 107.0 . . ?
C17B C18B H18B 107.0 . . ?
C18B C19B C20B 114.14(14) . . ?
C18B C19B H19C 108.7 . . ?
C20B C19B H19C 108.7 . . ?
C18B C19B H19D 108.7 . . ?
C20B C19B H19D 108.7 . . ?
H19C C19B H19D 107.6 . . ?
C29B C20B C30B 108.62(16) . . ?
C29B C20B C21B 109.26(16) . . ?
C30B C20B C21B 110.74(15) . . ?
C29B C20B C19B 108.57(15) . . ?
C30B C20B C19B 111.34(15) . . ?
C21B C20B C19B 108.27(14) . . ?
C22B C21B C20B 113.17(15) . . ?
C22B C21B H21C 108.9 . . ?
C20B C21B H21C 108.9 . . ?
C22B C21B H21D 108.9 . . ?
C20B C21B H21D 108.9 . . ?
H21C C21B H21D 107.8 . . ?
C21B C22B C17B 113.27(14) . . ?
C21B C22B H22C 108.9 . . ?
C17B C22B H22C 108.9 . . ?
C21B C22B H22D 108.9 . . ?
C17B C22B H22D 108.9 . . ?
H22C C22B H22D 107.7 . . ?
C4B C23B H23D 109.5 . . ?
C4B C23B H23E 109.5 . . ?
H23D C23B H23E 109.5 . . ?
C4B C23B H23F 109.5 . . ?
H23D C23B H23F 109.5 . . ?
H23E C23B H23F 109.5 . . ?
C4B C24B H24D 109.5 . . ?
C4B C24B H24E 109.5 . . ?
H24D C24B H24E 109.5 . . ?
C4B C24B H24F 109.5 . . ?
H24D C24B H24F 109.5 . . ?
H24E C24B H24F 109.5 . . ?
C10B C25B H25D 109.5 . . ?
C10B C25B H25E 109.5 . . ?
H25D C25B H25E 109.5 . . ?
C10B C25B H25F 109.5 . . ?
H25D C25B H25F 109.5 . . ?
H25E C25B H25F 109.5 . . ?
C8B C26B H26D 109.5 . . ?
C8B C26B H26E 109.5 . . ?
H26D C26B H26E 109.5 . . ?
C8B C26B H26F 109.5 . . ?
H26D C26B H26F 109.5 . . ?
H26E C26B H26F 109.5 . . ?
C14B C27B H27D 109.5 . . ?
C14B C27B H27E 109.5 . . ?
H27D C27B H27E 109.5 . . ?
C14B C27B H27F 109.5 . . ?
H27D C27B H27F 109.5 . . ?
H27E C27B H27F 109.5 . . ?
O28B C28B O29B 122.98(17) . . ?
O28B C28B C17B 123.74(16) . . ?
O29B C28B C17B 113.18(15) . . ?
C20B C29B H29D 109.5 . . ?
C20B C29B H29E 109.5 . . ?
H29D C29B H29E 109.5 . . ?
C20B C29B H29F 109.5 . . ?
H29D C29B H29F 109.5 . . ?
H29E C29B H29F 109.5 . . ?
C20B C30B H30D 109.5 . . ?
C20B C30B H30E 109.5 . . ?
H30D C30B H30E 109.5 . . ?
C20B C30B H30F 109.5 . . ?
H30D C30B H30F 109.5 . . ?
H30E C30B H30F 109.5 . . ?
O29B C31B C32B 108.86(17) . . ?
O29B C31B C33B 105.94(17) . . ?
C32B C31B C33B 112.46(19) . . ?
O29B C31B H31B 109.8 . . ?
C32B C31B H31B 109.8 . . ?
C33B C31B H31B 109.8 . . ?
C31B C32B H32D 109.5 . . ?
C31B C32B H32E 109.5 . . ?
H32D C32B H32E 109.5 . . ?
C31B C32B H32F 109.5 . . ?
H32D C32B H32F 109.5 . . ?
H32E C32B H32F 109.5 . . ?
C31B C33B H33D 109.5 . . ?
C31B C33B H33E 109.5 . . ?
H33D C33B H33E 109.5 . . ?
C31B C33B H33F 109.5 . . ?
H33D C33B H33F 109.5 . . ?
H33E C33B H33F 109.5 . . ?
C28B O29B C31B 116.77(14) . . ?
C3B O3B H3BO 109.5 . . ?

loop_
_geom_bond_atom_site_label_1
_geom_bond_atom_site_label_2
_geom_bond_distance
_geom_bond_site_symmetry_2
_geom_bond_publ_flag
C1A C2A 1.533(2) . ?
C1A C10A 1.546(2) . ?
C1A H1A 0.9900 . ?
C1A H1B 0.9900 . ?
C2A C3A 1.519(2) . ?
C2A H2A 0.9900 . ?
C2A H2B 0.9900 . ?
C3A O3A 1.437(2) . ?
C3A C4A 1.541(2) . ?
C3A H3A 1.0000 . ?
C4A C24A 1.535(3) . ?
C4A C23A 1.540(2) . ?
C4A C5A 1.560(2) . ?
C5A C6A 1.534(2) . ?
C5A C10A 1.561(2) . ?
C5A H5A 1.0000 . ?
C6A C7A 1.531(2) . ?
C6A H6A 0.9900 . ?
C6A H6B 0.9900 . ?
C7A C8A 1.545(2) . ?
C7A H7A 0.9900 . ?
C7A H7B 0.9900 . ?
C8A C26A 1.544(2) . ?
C8A C9A 1.557(2) . ?
C8A C14A 1.588(2) . ?
C9A C11A 1.545(2) . ?
C9A C10A 1.571(2) . ?
C9A H9A 1.0000 . ?
C10A C25A 1.542(2) . ?
C11A C12A 1.505(2) . ?
C11A H11A 0.9900 . ?
C11A H11B 0.9900 . ?
C12A C13A 1.331(2) . ?
C12A H12A 0.9500 . ?
C13A C18A 1.527(2) . ?
C13A C14A 1.536(2) . ?
C14A C15A 1.554(2) . ?
C14A C27A 1.556(2) . ?
C15A C16A 1.529(2) . ?
C15A H15A 0.9900 . ?
C15A H15B 0.9900 . ?
C16A C17A 1.532(2) . ?
C16A H16A 0.9900 . ?
C16A H16B 0.9900 . ?
C17A C28A 1.527(2) . ?
C17A C18A 1.551(2) . ?
C17A C22A 1.557(2) . ?
C18A C19A 1.540(2) . ?
C18A H18A 1.0000 . ?
C19A C20A 1.541(2) . ?
C19A H19A 0.9900 . ?
C19A H19B 0.9900 . ?
C20A C29A 1.529(3) . ?
C20A C30A 1.536(3) . ?
C20A C21A 1.541(2) . ?
C21A C22A 1.520(3) . ?
C21A H21A 0.9900 . ?
C21A H21B 0.9900 . ?
C22A H22A 0.9900 . ?
C22A H22B 0.9900 . ?
C23A H23A 0.9800 . ?
C23A H23B 0.9800 . ?
C23A H23C 0.9800 . ?
C24A H24A 0.9800 . ?
C24A H24B 0.9800 . ?
C24A H24C 0.9800 . ?
C25A H25A 0.9800 . ?
C25A H25B 0.9800 . ?
C25A H25C 0.9800 . ?
C26A H26A 0.9800 . ?
C26A H26B 0.9800 . ?
C26A H26C 0.9800 . ?
C27A H27A 0.9800 . ?
C27A H27B 0.9800 . ?
C27A H27C 0.9800 . ?
C28A O28A 1.208(2) . ?
C28A O29A 1.322(2) . ?
C29A H29A 0.9800 . ?
C29A H29B 0.9800 . ?
C29A H29C 0.9800 . ?
C30A H30A 0.9800 . ?
C30A H30B 0.9800 . ?
C30A H30C 0.9800 . ?
C31A O29A 1.467(2) . ?
C31A C32A 1.504(3) . ?
C31A C33A 1.510(3) . ?
C31A H31A 1.0000 . ?
C32A H32A 0.9800 . ?
C32A H32B 0.9800 . ?
C32A H32C 0.9800 . ?
C33A H33A 0.9800 . ?
C33A H33B 0.9800 . ?
C33A H33C 0.9800 . ?
O3A H3AO 0.8400 . ?
C1B C2B 1.532(2) . ?
C1B C10B 1.548(2) . ?
C1B H1C 0.9900 . ?
C1B H1D 0.9900 . ?
C2B C3B 1.521(3) . ?
C2B H2C 0.9900 . ?
C2B H2D 0.9900 . ?
C3B O3B 1.427(2) . ?
C3B C4B 1.544(2) . ?
C3B H3B 1.0000 . ?
C4B C24B 1.531(3) . ?
C4B C23B 1.539(3) . ?
C4B C5B 1.555(2) . ?
C5B C6B 1.534(2) . ?
C5B C10B 1.560(2) . ?
C5B H5B 1.0000 . ?
C6B C7B 1.532(2) . ?
C6B H6C 0.9900 . ?
C6B H6D 0.9900 . ?
C7B C8B 1.542(2) . ?
C7B H7C 0.9900 . ?
C7B H7D 0.9900 . ?
C8B C26B 1.547(2) . ?
C8B C9B 1.561(2) . ?
C8B C14B 1.587(2) . ?
C9B C11B 1.538(2) . ?
C9B C10B 1.568(2) . ?
C9B H9B 1.0000 . ?
C10B C25B 1.543(3) . ?
C11B C12B 1.507(2) . ?
C11B H11C 0.9900 . ?
C11B H11D 0.9900 . ?
C12B C13B 1.328(2) . ?
C12B H12B 0.9500 . ?
C13B C18B 1.525(2) . ?
C13B C14B 1.535(2) . ?
C14B C27B 1.552(2) . ?
C14B C15B 1.557(2) . ?
C15B C16B 1.533(2) . ?
C15B H15C 0.9900 . ?
C15B H15D 0.9900 . ?
C16B C17B 1.539(2) . ?
C16B H16C 0.9900 . ?
C16B H16D 0.9900 . ?
C17B C28B 1.524(2) . ?
C17B C18B 1.544(2) . ?
C17B C22B 1.552(2) . ?
C18B C19B 1.539(3) . ?
C18B H18B 1.0000 . ?
C19B C20B 1.540(2) . ?
C19B H19C 0.9900 . ?
C19B H19D 0.9900 . ?
C20B C29B 1.529(3) . ?
C20B C30B 1.535(2) . ?
C20B C21B 1.539(2) . ?
C21B C22B 1.523(3) . ?
C21B H21C 0.9900 . ?
C21B H21D 0.9900 . ?
C22B H22C 0.9900 . ?
C22B H22D 0.9900 . ?
C23B H23D 0.9800 . ?
C23B H23E 0.9800 . ?
C23B H23F 0.9800 . ?
C24B H24D 0.9800 . ?
C24B H24E 0.9800 . ?
C24B H24F 0.9800 . ?
C25B H25D 0.9800 . ?
C25B H25E 0.9800 . ?
C25B H25F 0.9800 . ?
C26B H26D 0.9800 . ?
C26B H26E 0.9800 . ?
C26B H26F 0.9800 . ?
C27B H27D 0.9800 . ?
C27B H27E 0.9800 . ?
C27B H27F 0.9800 . ?
C28B O28B 1.206(2) . ?
C28B O29B 1.334(2) . ?
C29B H29D 0.9800 . ?
C29B H29E 0.9800 . ?
C29B H29F 0.9800 . ?
C30B H30D 0.9800 . ?
C30B H30E 0.9800 . ?
C30B H30F 0.9800 . ?
C31B O29B 1.459(2) . ?
C31B C32B 1.502(3) . ?
C31B C33B 1.510(3) . ?
C31B H31B 1.0000 . ?
C32B H32D 0.9800 . ?
C32B H32E 0.9800 . ?
C32B H32F 0.9800 . ?
C33B H33D 0.9800 . ?
C33B H33E 0.9800 . ?
C33B H33F 0.9800 . ?
O3B H3BO 0.8400 . ?

loop_
_geom_torsion_atom_site_label_1
_geom_torsion_atom_site_label_2
_geom_torsion_atom_site_label_3
_geom_torsion_atom_site_label_4
_geom_torsion
_geom_torsion_site_symmetry_1
_geom_torsion_site_symmetry_2
_geom_torsion_site_symmetry_3
_geom_torsion_site_symmetry_4
_geom_torsion_publ_flag
C10A C1A C2A C3A -56.6(2) . . . . ?
C1A C2A C3A O3A -178.19(14) . . . . ?
C1A C2A C3A C4A 58.9(2) . . . . ?
O3A C3A C4A C24A -52.30(18) . . . . ?
C2A C3A C4A C24A 71.64(19) . . . . ?
O3A C3A C4A C23A 65.64(18) . . . . ?
C2A C3A C4A C23A -170.42(15) . . . . ?
O3A C3A C4A C5A -178.52(14) . . . . ?
C2A C3A C4A C5A -54.58(19) . . . . ?
C24A C4A C5A C6A 58.92(19) . . . . ?
C23A C4A C5A C6A -61.05(18) . . . . ?
C3A C4A C5A C6A -176.38(15) . . . . ?
C24A C4A C5A C10A -72.20(18) . . . . ?
C23A C4A C5A C10A 167.82(14) . . . . ?
C3A C4A C5A C10A 52.49(19) . . . . ?
C4A C5A C6A C7A 160.30(14) . . . . ?
C10A C5A C6A C7A -65.02(18) . . . . ?
C5A C6A C7A C8A 56.19(19) . . . . ?
C6A C7A C8A C26A 75.41(17) . . . . ?
C6A C7A C8A C9A -45.67(19) . . . . ?
C6A C7A C8A C14A -163.88(13) . . . . ?
C26A C8A C9A C11A 58.91(18) . . . . ?
C7A C8A C9A C11A 178.49(15) . . . . ?
C14A C8A C9A C11A -61.54(17) . . . . ?
C26A C8A C9A C10A -72.85(18) . . . . ?
C7A C8A C9A C10A 46.7(2) . . . . ?
C14A C8A C9A C10A 166.70(13) . . . . ?
C2A C1A C10A C25A -72.90(18) . . . . ?
C2A C1A C10A C5A 50.64(19) . . . . ?
C2A C1A C10A C9A 163.92(15) . . . . ?
C6A C5A C10A C25A -64.12(18) . . . . ?
C4A C5A C10A C25A 69.07(18) . . . . ?
C6A C5A C10A C1A 175.98(14) . . . . ?
C4A C5A C10A C1A -50.84(19) . . . . ?
C6A C5A C10A C9A 61.57(17) . . . . ?
C4A C5A C10A C9A -165.24(14) . . . . ?
C11A C9A C10A C25A -58.93(18) . . . . ?
C8A C9A C10A C25A 71.29(18) . . . . ?
C11A C9A C10A C1A 60.43(18) . . . . ?
C8A C9A C10A C1A -169.35(14) . . . . ?
C11A C9A C10A C5A 175.49(14) . . . . ?
C8A C9A C10A C5A -54.29(18) . . . . ?
C8A C9A C11A C12A 31.9(2) . . . . ?
C10A C9A C11A C12A 165.42(15) . . . . ?
C9A C11A C12A C13A -2.0(3) . . . . ?
C11A C12A C13A C18A 178.08(16) . . . . ?
C11A C12A C13A C14A 3.5(3) . . . . ?
C12A C13A C14A C15A -154.91(16) . . . . ?
C18A C13A C14A C15A 30.6(2) . . . . ?
C12A C13A C14A C27A 88.13(19) . . . . ?
C18A C13A C14A C27A -86.40(17) . . . . ?
C12A C13A C14A C8A -33.5(2) . . . . ?
C18A C13A C14A C8A 151.93(14) . . . . ?
C26A C8A C14A C13A -58.90(15) . . . . ?
C7A C8A C14A C13A -178.21(13) . . . . ?
C9A C8A C14A C13A 61.66(15) . . . . ?
C26A C8A C14A C15A 64.24(16) . . . . ?
C7A C8A C14A C15A -55.06(16) . . . . ?
C9A C8A C14A C15A -175.20(13) . . . . ?
C26A C8A C14A C27A -177.14(13) . . . . ?
C7A C8A C14A C27A 63.55(16) . . . . ?
C9A C8A C14A C27A -56.58(16) . . . . ?
C13A C14A C15A C16A -37.4(2) . . . . ?
C27A C14A C15A C16A 79.91(17) . . . . ?
C8A C14A C15A C16A -157.84(14) . . . . ?
C14A C15A C16A C17A 55.73(19) . . . . ?
C15A C16A C17A C28A 61.35(17) . . . . ?
C15A C16A C17A C18A -62.85(18) . . . . ?
C15A C16A C17A C22A 174.93(13) . . . . ?
C12A C13A C18A C19A -88.83(19) . . . . ?
C14A C13A C18A C19A 85.72(18) . . . . ?
C12A C13A C18A C17A 145.98(16) . . . . ?
C14A C13A C18A C17A -39.5(2) . . . . ?
C28A C17A C18A C13A -68.72(18) . . . . ?
C16A C17A C18A C13A 53.32(19) . . . . ?
C22A C17A C18A C13A 176.57(14) . . . . ?
C28A C17A C18A C19A 165.92(14) . . . . ?
C16A C17A C18A C19A -72.04(17) . . . . ?
C22A C17A C18A C19A 51.21(18) . . . . ?
C13A C18A C19A C20A -179.69(14) . . . . ?
C17A C18A C19A C20A -53.97(19) . . . . ?
C18A C19A C20A C29A 171.20(15) . . . . ?
C18A C19A C20A C30A -68.87(19) . . . . ?
C18A C19A C20A C21A 53.4(2) . . . . ?
C29A C20A C21A C22A -171.14(15) . . . . ?
C30A C20A C21A C22A 69.2(2) . . . . ?
C19A C20A C21A C22A -53.1(2) . . . . ?
C20A C21A C22A C17A 55.4(2) . . . . ?
C28A C17A C22A C21A -174.27(15) . . . . ?
C16A C17A C22A C21A 68.11(19) . . . . ?
C18A C17A C22A C21A -53.2(2) . . . . ?
C16A C17A C28A O28A 33.7(2) . . . . ?
C18A C17A C28A O28A 155.27(17) . . . . ?
C22A C17A C28A O28A -85.7(2) . . . . ?
C16A C17A C28A O29A -150.75(15) . . . . ?
C18A C17A C28A O29A -29.2(2) . . . . ?
C22A C17A C28A O29A 89.91(17) . . . . ?
O28A C28A O29A C31A 1.0(3) . . . . ?
C17A C28A O29A C31A -174.51(17) . . . . ?
C32A C31A O29A C28A 127.22(19) . . . . ?
C33A C31A O29A C28A -111.5(2) . . . . ?
C10B C1B C2B C3B -58.3(2) . . . . ?
C1B C2B C3B O3B -171.39(15) . . . . ?
C1B C2B C3B C4B 59.4(2) . . . . ?
O3B C3B C4B C24B -56.2(2) . . . . ?
C2B C3B C4B C24B 72.1(2) . . . . ?
O3B C3B C4B C23B 61.4(2) . . . . ?
C2B C3B C4B C23B -170.31(16) . . . . ?
O3B C3B C4B C5B 178.47(14) . . . . ?
C2B C3B C4B C5B -53.3(2) . . . . ?
C24B C4B C5B C6B 56.4(2) . . . . ?
C23B C4B C5B C6B -63.3(2) . . . . ?
C3B C4B C5B C6B -179.61(15) . . . . ?
C24B C4B C5B C10B -74.0(2) . . . . ?
C23B C4B C5B C10B 166.35(16) . . . . ?
C3B C4B C5B C10B 50.0(2) . . . . ?
C4B C5B C6B C7B 159.90(15) . . . . ?
C10B C5B C6B C7B -65.63(19) . . . . ?
C5B C6B C7B C8B 54.5(2) . . . . ?
C6B C7B C8B C26B 78.71(19) . . . . ?
C6B C7B C8B C9B -42.7(2) . . . . ?
C6B C7B C8B C14B -161.10(15) . . . . ?
C7B C8B C9B C11B 177.07(16) . . . . ?
C26B C8B C9B C11B 57.1(2) . . . . ?
C14B C8B C9B C11B -63.25(18) . . . . ?
C7B C8B C9B C10B 44.8(2) . . . . ?
C26B C8B C9B C10B -75.20(18) . . . . ?
C14B C8B C9B C10B 164.45(14) . . . . ?
C2B C1B C10B C25B -72.57(19) . . . . ?
C2B C1B C10B C5B 51.2(2) . . . . ?
C2B C1B C10B C9B 164.54(15) . . . . ?
C6B C5B C10B C25B -62.16(19) . . . . ?
C4B C5B C10B C25B 70.4(2) . . . . ?
C6B C5B C10B C1B 178.19(15) . . . . ?
C4B C5B C10B C1B -49.2(2) . . . . ?
C6B C5B C10B C9B 63.28(18) . . . . ?
C4B C5B C10B C9B -164.11(15) . . . . ?
C11B C9B C10B C25B -59.5(2) . . . . ?
C8B C9B C10B C25B 70.96(19) . . . . ?
C11B C9B C10B C1B 59.37(19) . . . . ?
C8B C9B C10B C1B -170.18(15) . . . . ?
C11B C9B C10B C5B 174.85(15) . . . . ?
C8B C9B C10B C5B -54.69(19) . . . . ?
C8B C9B C11B C12B 35.5(2) . . . . ?
C10B C9B C11B C12B 169.40(16) . . . . ?
C9B C11B C12B C13B -4.8(3) . . . . ?
C11B C12B C13B C18B 179.45(17) . . . . ?
C11B C12B C13B C14B 2.6(3) . . . . ?
C12B C13B C14B C27B 91.5(2) . . . . ?
C18B C13B C14B C27B -85.34(18) . . . . ?
C12B C13B C14B C15B -152.10(18) . . . . ?
C18B C13B C14B C15B 31.1(2) . . . . ?
C12B C13B C14B C8B -30.3(2) . . . . ?
C18B C13B C14B C8B 152.88(15) . . . . ?
C7B C8B C14B C13B 179.97(14) . . . . ?
C26B C8B C14B C13B -61.11(17) . . . . ?
C9B C8B C14B C13B 59.43(16) . . . . ?
C7B C8B C14B C27B 62.09(17) . . . . ?
C26B C8B C14B C27B -178.99(15) . . . . ?
C9B C8B C14B C27B -58.45(17) . . . . ?
C7B C8B C14B C15B -56.44(17) . . . . ?
C26B C8B C14B C15B 62.48(17) . . . . ?
C9B C8B C14B C15B -176.98(13) . . . . ?
C13B C14B C15B C16B -36.1(2) . . . . ?
C27B C14B C15B C16B 80.50(18) . . . . ?
C8B C14B C15B C16B -156.99(14) . . . . ?
C14B C15B C16B C17B 53.6(2) . . . . ?
C15B C16B C17B C28B 60.52(18) . . . . ?
C15B C16B C17B C18B -62.61(19) . . . . ?
C15B C16B C17B C22B 175.02(14) . . . . ?
C12B C13B C18B C19B -92.4(2) . . . . ?
C14B C13B C18B C19B 84.50(18) . . . . ?
C12B C13B C18B C17B 141.65(17) . . . . ?
C14B C13B C18B C17B -41.5(2) . . . . ?
C28B C17B C18B C13B -65.49(17) . . . . ?
C16B C17B C18B C13B 55.25(19) . . . . ?
C22B C17B C18B C13B 178.40(13) . . . . ?
C28B C17B C18B C19B 167.73(14) . . . . ?
C16B C17B C18B C19B -71.53(18) . . . . ?
C22B C17B C18B C19B 51.62(17) . . . . ?
C13B C18B C19B C20B 178.13(14) . . . . ?
C17B C18B C19B C20B -55.80(18) . . . . ?
C18B C19B C20B C29B 173.84(15) . . . . ?
C18B C19B C20B C30B -66.63(19) . . . . ?
C18B C19B C20B C21B 55.32(19) . . . . ?
C29B C20B C21B C22B -172.18(15) . . . . ?
C30B C20B C21B C22B 68.2(2) . . . . ?
C19B C20B C21B C22B -54.10(19) . . . . ?
C20B C21B C22B C17B 54.71(19) . . . . ?
C28B C17B C22B C21B -173.25(14) . . . . ?
C16B C17B C22B C21B 69.62(18) . . . . ?
C18B C17B C22B C21B -52.08(18) . . . . ?
C16B C17B C28B O28B 36.4(2) . . . . ?
C18B C17B C28B O28B 157.47(17) . . . . ?
C22B C17B C28B O28B -82.8(2) . . . . ?
C16B C17B C28B O29B -147.27(14) . . . . ?
C18B C17B C28B O29B -26.2(2) . . . . ?
C22B C17B C28B O29B 93.50(16) . . . . ?
O28B C28B O29B C31B 1.7(3) . . . . ?
C17B C28B O29B C31B -174.64(14) . . . . ?
C32B C31B O29B C28B 82.3(2) . . . . ?
C33B C31B O29B C28B -156.55(17) . . . . ?

_cod_database_fobs_code 2109012
